data_7242493
loop_
_publ_author_name
'Wang, Kunlin'
'Wang, Chenguang'
'Mishra, Manish Kumar'
'Young, Victor G.'
'Sun, Changquan Calvin'

_publ_section_title
;
 Reversible facile single-crystal-to-single-crystal polymorphic transition
 accompanied by unit cell volume expansion and twinning
;
_journal_issue 14
_journal_name_full CrystEngComm
_journal_page_first 2648
_journal_page_last 2653
_journal_paper_doi 10.1039/D1CE00055A
_journal_volume 23
_journal_year 2021
_chemical_formula_moiety 'C17 H22 N O, C6 H7 O7'
_chemical_formula_sum 'C23 H29 N O8'
_chemical_formula_weight 447.47
_chemical_melting_point 424
_chemical_name_common 'Diphenhydramine citrate salt'
_chemical_name_systematic
;
2-(Benzhydryloxy)-N,N-dimethylethanamine 2-hydroxypropane-1,2,3-tricarboxylate
;
_space_group_crystal_system triclinic
_space_group_IT_number 2
_space_group_name_Hall '-P 1'
_space_group_name_H-M_alt 'P -1'
_atom_sites_solution_hydrogens geom
_audit_creation_method SHELXL-2018/3
_audit_update_record
;
2020-06-26 deposited with the CCDC.	2021-03-18 downloaded from the CCDC.
;
_cell_angle_alpha 90.328(17)
_cell_angle_beta 92.39(2)
_cell_angle_gamma 91.79(2)
_cell_formula_units_Z 4
_cell_length_a 21.833(19)
_cell_length_b 9.359(7)
_cell_length_c 11.086(9)
_cell_measurement_reflns_used 2982
_cell_measurement_temperature 148(2)
_cell_measurement_theta_max 28.266
_cell_measurement_theta_min 2.402
_cell_volume 2262(3)
_computing_cell_refinement 'SAINT, Bruker'
_computing_data_collection 'SMART, Bruker'
_computing_data_reduction 'SAINT, Bruker'
_computing_molecular_graphics 'Bruker SHELXTL'
_computing_publication_material 'Bruker SHELXTL'
_computing_structure_refinement 'SHELXL-2018/3 (Sheldrick, 2018)'
_computing_structure_solution 'SHELXT 2014/5 (Sheldrick, 2014)'
_diffrn_ambient_temperature 148(2)
_diffrn_measured_fraction_theta_full 0.974
_diffrn_measured_fraction_theta_max 0.934
_diffrn_measurement_device_type 'Bruker-AXS PHOTON-II CMOS'
_diffrn_measurement_method '\f and \w scans'
_diffrn_radiation_type MoK\a
_diffrn_radiation_wavelength 0.71073
_diffrn_reflns_av_unetI/netI 0.0924
_diffrn_reflns_Laue_measured_fraction_full 0.974
_diffrn_reflns_Laue_measured_fraction_max 0.934
_diffrn_reflns_limit_h_max 28
_diffrn_reflns_limit_h_min 0
_diffrn_reflns_limit_k_max 12
_diffrn_reflns_limit_k_min -12
_diffrn_reflns_limit_l_max 14
_diffrn_reflns_limit_l_min -14
_diffrn_reflns_number 11231
_diffrn_reflns_point_group_measured_fraction_full 0.974
_diffrn_reflns_point_group_measured_fraction_max 0.934
_diffrn_reflns_theta_full 25.242
_diffrn_reflns_theta_max 28.502
_diffrn_reflns_theta_min 2.097
_diffrn_source microfocus
_exptl_absorpt_coefficient_mu 0.099
_exptl_absorpt_correction_T_max 0.862105
_exptl_absorpt_correction_T_min 0.729224
_exptl_absorpt_correction_type multi-scan
_exptl_absorpt_process_details TWINABS
_exptl_crystal_colour colorless
_exptl_crystal_density_diffrn 1.314
_exptl_crystal_description block
_exptl_crystal_F_000 952
_exptl_crystal_size_max 0.300
_exptl_crystal_size_mid 0.200
_exptl_crystal_size_min 0.100
_exptl_transmission_factor_max 0.862105
_exptl_transmission_factor_min 0.729224
_refine_diff_density_max 0.906
_refine_diff_density_min -0.479
_refine_diff_density_rms 0.128
_refine_ls_extinction_method none
_refine_ls_goodness_of_fit_ref 0.965
_refine_ls_hydrogen_treatment constr
_refine_ls_matrix_type full
_refine_ls_number_parameters 592
_refine_ls_number_reflns 11231
_refine_ls_number_restraints 518
_refine_ls_restrained_S_all 0.946
_refine_ls_R_factor_all 0.1762
_refine_ls_R_factor_gt 0.1363
_refine_ls_shift/su_max 0.000
_refine_ls_shift/su_mean 0.000
_refine_ls_structure_factor_coef Fsqd
_refine_ls_weighting_details 'w=1/[\s^2^(Fo^2^)+(0.1750P)^2^+18.0000P] where P=(Fo^2^+2Fc^2^)/3'
_refine_ls_weighting_scheme calc
_refine_ls_wR_factor_gt 0.3543
_refine_ls_wR_factor_ref 0.3834
_reflns_Friedel_coverage 0.000
_reflns_number_gt 7602
_reflns_number_total 11231
_reflns_threshold_expression 'I > 2\s(I)'
_cod_data_source_file d1ce00055a2.cif
_cod_data_source_block 148k
_cod_depositor_comments 'Adding full bibliography for 7242491--7242493.cif.'
_cod_database_code 7242493
_shelx_shelxl_version_number 2018/3
_shelx_space_group_comment
;
The symmetry employed for this shelxl refinement is uniquely defined
by the following loop, which should always be used as a source of
symmetry information in preference to the above space-group names.
They are only intended as comments.
;
_shelx_estimated_absorpt_t_min 0.971
_shelx_estimated_absorpt_t_max 0.990

loop_
_space_group_symop_operation_xyz
'x, y, z'
'-x, -y, -z'

loop_
_atom_site_label
_atom_site_type_symbol
_atom_site_fract_x
_atom_site_fract_y
_atom_site_fract_z
_atom_site_U_iso_or_equiv
_atom_site_adp_type
_atom_site_occupancy
_atom_site_site_symmetry_order
_atom_site_calc_flag
_atom_site_refinement_flags_posn
_atom_site_refinement_flags_adp
_atom_site_refinement_flags_occupancy
_atom_site_disorder_assembly
_atom_site_disorder_group
O1A O 0.7790(2) 0.3987(6) 0.5851(4) 0.0319(12) Uani 1 1 d D . . . .
N1A N 0.6840(3) 0.4266(8) 0.3535(5) 0.0315(14) Uani 1 1 d D . . . .
H1A H 0.673489 0.529653 0.348935 0.038 Uiso 1 1 calc R U . . .
C1A C 0.8983(4) 0.2921(12) 0.6237(8) 0.053(3) Uani 1 1 d D . . . .
H1AA H 0.880044 0.278284 0.545057 0.063 Uiso 1 1 calc R U . . .
C2A C 0.9519(4) 0.2215(12) 0.6577(8) 0.051(2) Uani 1 1 d D . . . .
H2AA H 0.972666 0.169418 0.598942 0.061 Uiso 1 1 calc R U . . .
C3A C 0.9751(4) 0.2267(9) 0.7765(7) 0.0386(18) Uani 1 1 d D . . . .
H3AA H 1.008492 0.169769 0.801798 0.046 Uiso 1 1 calc R U . . .
C4A C 0.9487(4) 0.3155(8) 0.8556(7) 0.0330(15) Uani 1 1 d D . . . .
H4AA H 0.965419 0.325566 0.935753 0.040 Uiso 1 1 calc R U . . .
C5A C 0.8988(3) 0.3894(8) 0.8206(6) 0.0291(14) Uani 1 1 d D . . . .
H5AA H 0.880954 0.449748 0.877822 0.035 Uiso 1 1 calc R U . . .
C6A C 0.8724(3) 0.3806(9) 0.7037(6) 0.0322(16) Uani 1 1 d D . . . .
C7A C 0.8197(3) 0.4765(8) 0.6681(6) 0.0282(14) Uani 1 1 d D . . . .
H7AA H 0.797001 0.498592 0.742068 0.034 Uiso 1 1 calc R U . . .
C8A C 0.8432(3) 0.6190(9) 0.6138(7) 0.0329(15) Uani 1 1 d D . . . .
C9A C 0.8687(4) 0.6230(11) 0.5013(7) 0.047(2) Uani 1 1 d D . . . .
H9AA H 0.873929 0.537183 0.457196 0.056 Uiso 1 1 calc R U . . .
C10A C 0.8866(5) 0.7545(12) 0.4539(8) 0.056(2) Uani 1 1 d D . . . .
H10A H 0.904451 0.757425 0.377246 0.067 Uiso 1 1 calc R U . . .
C11A C 0.8789(5) 0.8823(12) 0.5162(9) 0.056(2) Uani 1 1 d D . . . .
H11A H 0.890598 0.971838 0.482791 0.068 Uiso 1 1 calc R U . . .
C12A C 0.8541(4) 0.8740(11) 0.6266(9) 0.047(2) Uani 1 1 d D . . . .
H12A H 0.849834 0.959381 0.671881 0.056 Uiso 1 1 calc R U . . .
C13A C 0.8348(4) 0.7445(9) 0.6751(7) 0.0388(17) Uani 1 1 d D . . . .
H13A H 0.815828 0.742709 0.750620 0.047 Uiso 1 1 calc R U . . .
C14A C 0.7223(3) 0.4679(9) 0.5694(6) 0.0281(15) Uani 1 1 d D . . . .
H14A H 0.729333 0.565168 0.537066 0.034 Uiso 1 1 calc R U . . .
H14B H 0.702794 0.476716 0.648052 0.034 Uiso 1 1 calc R U . . .
C15A C 0.6806(3) 0.3806(9) 0.4822(6) 0.0272(15) Uani 1 1 d D . . . .
H15A H 0.691628 0.278954 0.487927 0.033 Uiso 1 1 calc R U . . .
H15B H 0.637772 0.387670 0.506943 0.033 Uiso 1 1 calc R U . . .
C16A C 0.7469(4) 0.4123(11) 0.3096(7) 0.041(2) Uani 1 1 d D . . . .
H16A H 0.748344 0.447743 0.226713 0.061 Uiso 1 1 calc R U . . .
H16B H 0.757788 0.311509 0.311284 0.061 Uiso 1 1 calc R U . . .
H16C H 0.776097 0.468260 0.361816 0.061 Uiso 1 1 calc R U . . .
C17A C 0.6383(4) 0.3428(11) 0.2757(7) 0.044(2) Uani 1 1 d D . . . .
H17A H 0.636419 0.383691 0.194438 0.065 Uiso 1 1 calc R U . . .
H17B H 0.597820 0.346635 0.310427 0.065 Uiso 1 1 calc R U . . .
H17C H 0.650561 0.243184 0.270994 0.065 Uiso 1 1 calc R U . . .
O2A O 0.7168(3) 0.9293(7) 0.5447(4) 0.0377(14) Uani 1 1 d D . . . .
H2A H 0.695487 0.879019 0.590582 0.045 Uiso 1 1 calc R U . . .
O3A O 0.7060(3) 1.0325(7) 0.3679(4) 0.0365(14) Uani 1 1 d D . . . .
O4A O 0.5987(2) 0.8591(6) 0.1830(4) 0.0300(12) Uani 1 1 d D . . . .
O5A O 0.6636(2) 0.6924(6) 0.2383(4) 0.0264(11) Uani 1 1 d D . . . .
O6A O 0.5285(3) 0.5622(7) 0.2481(5) 0.0432(15) Uani 1 1 d D . . . .
O7A O 0.4485(3) 0.5910(7) 0.3617(6) 0.0428(15) Uani 1 1 d D . . . .
H7A H 0.439018 0.507598 0.337754 0.051 Uiso 1 1 calc R U . . .
O8A O 0.6257(2) 0.6693(6) 0.4530(4) 0.0262(11) Uani 1 1 d DG . . . .
H8A H 0.613334 0.669289 0.523782 0.031 Uiso 1 1 calc R U . . .
C18A C 0.6828(3) 0.9670(8) 0.4499(5) 0.0274(15) Uani 1 1 d D . . . .
C19A C 0.6150(3) 0.9281(8) 0.4479(6) 0.0253(14) Uani 1 1 d D . . . .
H19A H 0.592327 1.003177 0.404103 0.030 Uiso 1 1 calc R U . . .
H19B H 0.601279 0.926648 0.531892 0.030 Uiso 1 1 calc R U . . .
C20A C 0.5981(3) 0.7804(7) 0.3872(5) 0.0215(13) Uani 1 1 d D . . . .
C21A C 0.6225(3) 0.7771(7) 0.2583(5) 0.0220(13) Uani 1 1 d D . . . .
C22A C 0.5280(3) 0.7636(8) 0.3860(6) 0.0261(14) Uani 1 1 d D . . . .
H22A H 0.514771 0.763843 0.470283 0.031 Uiso 1 1 calc R U . . .
H22B H 0.510051 0.846964 0.344818 0.031 Uiso 1 1 calc R U . . .
C23A C 0.5032(3) 0.6285(8) 0.3237(6) 0.0268(14) Uani 1 1 d D . . . .
O1B O 0.2126(3) 0.8513(6) -0.0917(5) 0.0345(12) Uani 1 1 d D . . . .
N1B N 0.3075(3) 0.8997(7) 0.1413(5) 0.0301(13) Uani 1 1 d D . . . .
H1B H 0.317963 1.004286 0.147801 0.036 Uiso 1 1 calc R U . . .
C1B C 0.1198(4) 0.6700(9) -0.1801(8) 0.0435(19) Uani 1 1 d D . . . .
H1BB H 0.152267 0.638581 -0.128134 0.052 Uiso 1 1 calc R U . . .
C2B C 0.0745(4) 0.5707(10) -0.2226(10) 0.054(2) Uani 1 1 d D . . . .
H2BB H 0.076555 0.473121 -0.199924 0.065 Uiso 1 1 calc R U . . .
C3B C 0.0268(4) 0.6151(10) -0.2974(7) 0.0423(18) Uani 1 1 d D . . . .
H3BB H -0.003251 0.548347 -0.329688 0.051 Uiso 1 1 calc R U . . .
C4B C 0.0237(4) 0.7611(10) -0.3248(7) 0.0437(19) Uani 1 1 d D . . . .
H4BB H -0.009478 0.793518 -0.374362 0.052 Uiso 1 1 calc R U . . .
C5B C 0.0677(4) 0.8570(9) -0.2814(7) 0.0375(17) Uani 1 1 d D . . . .
H5BB H 0.064153 0.955805 -0.298409 0.045 Uiso 1 1 calc R U . . .
C6B C 0.1184(4) 0.8096(9) -0.2112(6) 0.0336(15) Uani 1 1 d D . . . .
C7B C 0.1667(4) 0.9217(8) -0.1661(6) 0.0355(16) Uani 1 1 d D . . . .
H7BB H 0.186933 0.964134 -0.237484 0.043 Uiso 1 1 calc R U . . .
C8B C 0.1391(4) 1.0429(8) -0.0938(6) 0.0335(15) Uani 1 1 d D . . . .
C9B C 0.0962(5) 1.0041(10) -0.0087(7) 0.045(2) Uani 1 1 d D . . . .
H9BB H 0.083980 0.906646 0.001023 0.054 Uiso 1 1 calc R U . . .
C10B C 0.0718(5) 1.1098(10) 0.0615(7) 0.048(2) Uani 1 1 d D . . . .
H10B H 0.042452 1.084172 0.119058 0.057 Uiso 1 1 calc R U . . .
C11B C 0.0897(4) 1.2537(11) 0.0487(8) 0.050(2) Uani 1 1 d D . . . .
H11B H 0.073277 1.325333 0.097850 0.059 Uiso 1 1 calc R U . . .
C12B C 0.1314(4) 1.2892(11) -0.0362(8) 0.048(2) Uani 1 1 d D . . . .
H12B H 0.143724 1.386758 -0.045157 0.058 Uiso 1 1 calc R U . . .
C13B C 0.1565(4) 1.1861(9) -0.1100(7) 0.0392(17) Uani 1 1 d D . . . .
H13B H 0.184603 1.212935 -0.169633 0.047 Uiso 1 1 calc R U . . .
C14B C 0.2675(4) 0.9360(9) -0.0730(6) 0.0340(17) Uani 1 1 d D . . . .
H14C H 0.258102 1.029294 -0.036650 0.041 Uiso 1 1 calc R U . . .
H14D H 0.286699 0.953866 -0.151005 0.041 Uiso 1 1 calc R U . . .
C15B C 0.3110(4) 0.8556(9) 0.0113(6) 0.0344(17) Uani 1 1 d D . . . .
H15C H 0.301168 0.751880 0.003717 0.041 Uiso 1 1 calc R U . . .
H15D H 0.353489 0.872389 -0.014292 0.041 Uiso 1 1 calc R U . . .
C16B C 0.2446(4) 0.8751(11) 0.1861(7) 0.042(2) Uani 1 1 d D . . . .
H16D H 0.243490 0.909732 0.269530 0.063 Uiso 1 1 calc R U . . .
H16E H 0.233951 0.772672 0.183022 0.063 Uiso 1 1 calc R U . . .
H16F H 0.215171 0.926895 0.135103 0.063 Uiso 1 1 calc R U . . .
C17B C 0.3530(4) 0.8219(10) 0.2191(8) 0.044(2) Uani 1 1 d D . . . .
H17D H 0.354569 0.862834 0.300778 0.065 Uiso 1 1 calc R U . . .
H17E H 0.393564 0.831386 0.185007 0.065 Uiso 1 1 calc R U . . .
H17F H 0.340497 0.720531 0.222450 0.065 Uiso 1 1 calc R U . . .
O2B O 0.2815(2) 1.3876(7) -0.0502(4) 0.0334(13) Uani 1 1 d D . . . .
H2B H 0.301618 1.327322 -0.086971 0.040 Uiso 1 1 calc R U . . .
O3B O 0.2897(3) 1.4983(7) 0.1241(5) 0.0385(14) Uani 1 1 d D . . . .
O4B O 0.4008(3) 1.3389(6) 0.3143(4) 0.0305(12) Uani 1 1 d D . . . .
O5B O 0.3339(2) 1.1647(6) 0.2614(4) 0.0268(11) Uani 1 1 d D . . . .
O6B O 0.4676(3) 1.0536(8) 0.2433(6) 0.0458(16) Uani 1 1 d D . . . .
O7B O 0.5474(3) 1.0951(7) 0.1290(5) 0.0399(14) Uani 1 1 d D . . . .
H7B H 0.560485 1.021730 0.163556 0.048 Uiso 1 1 calc R U . . .
O8B O 0.3680(2) 1.1495(6) 0.0438(4) 0.0265(11) Uani 1 1 d D . . . .
H8B H 0.378014 1.153603 -0.028523 0.032 Uiso 1 1 calc R U . . .
C18B C 0.3139(3) 1.4343(8) 0.0467(5) 0.0248(13) Uani 1 1 d D . . . .
C19B C 0.3820(3) 1.4090(7) 0.0520(5) 0.0235(13) Uani 1 1 d D . . . .
H19C H 0.403349 1.487197 0.099098 0.028 Uiso 1 1 calc R U . . .
H19D H 0.397140 1.411698 -0.030869 0.028 Uiso 1 1 calc R U . . .
C20B C 0.3981(3) 1.2632(7) 0.1105(5) 0.0222(13) Uani 1 1 d D . . . .
C21B C 0.3752(3) 1.2537(8) 0.2405(5) 0.0235(13) Uani 1 1 d D . . . .
C22B C 0.4674(3) 1.2543(8) 0.1089(6) 0.0271(14) Uani 1 1 d D . . . .
H22C H 0.479539 1.255222 0.023909 0.033 Uiso 1 1 calc R U . . .
H22D H 0.486057 1.340822 0.149056 0.033 Uiso 1 1 calc R U . . .
C23B C 0.4933(3) 1.1247(8) 0.1694(6) 0.0266(14) Uani 1 1 d D . . . .

loop_
_atom_site_aniso_label
_atom_site_aniso_U_11
_atom_site_aniso_U_22
_atom_site_aniso_U_33
_atom_site_aniso_U_23
_atom_site_aniso_U_13
_atom_site_aniso_U_12
O1A 0.031(3) 0.049(3) 0.015(2) -0.010(2) -0.0048(18) 0.002(2)
N1A 0.033(3) 0.038(4) 0.023(3) -0.001(3) -0.001(2) 0.007(3)
C1A 0.047(5) 0.068(6) 0.042(4) -0.030(4) -0.025(4) 0.023(4)
C2A 0.050(5) 0.062(6) 0.040(4) -0.015(4) -0.010(4) 0.027(5)
C3A 0.032(4) 0.038(4) 0.045(4) 0.003(3) -0.012(3) 0.009(3)
C4A 0.035(4) 0.036(4) 0.027(3) 0.004(3) -0.002(3) -0.009(3)
C5A 0.033(3) 0.033(4) 0.021(3) 0.006(3) 0.001(3) -0.009(3)
C6A 0.035(4) 0.042(4) 0.020(3) -0.003(3) -0.002(3) 0.008(3)
C7A 0.020(3) 0.045(4) 0.018(3) -0.003(3) -0.003(2) -0.002(3)
C8A 0.025(3) 0.047(4) 0.027(3) 0.002(3) 0.003(3) 0.003(3)
C9A 0.051(5) 0.063(5) 0.025(4) -0.010(3) 0.009(3) -0.014(4)
C10A 0.059(6) 0.079(6) 0.029(4) 0.004(4) 0.005(4) -0.027(5)
C11A 0.056(6) 0.064(5) 0.049(5) 0.017(4) -0.001(4) -0.003(5)
C12A 0.039(5) 0.051(5) 0.051(5) 0.009(4) 0.000(4) 0.002(4)
C13A 0.036(4) 0.052(4) 0.030(4) -0.001(3) 0.008(3) 0.005(4)
C14A 0.021(3) 0.046(4) 0.018(3) -0.003(3) -0.001(2) 0.001(3)
C15A 0.024(3) 0.038(4) 0.020(3) 0.007(3) 0.003(2) -0.006(3)
C16A 0.041(4) 0.058(6) 0.025(4) 0.009(4) 0.006(3) 0.012(4)
C17A 0.053(5) 0.048(5) 0.028(4) -0.014(4) -0.020(4) 0.011(4)
O2A 0.034(3) 0.063(4) 0.016(2) 0.011(2) -0.001(2) -0.014(3)
O3A 0.043(3) 0.048(4) 0.018(2) 0.009(2) 0.004(2) -0.017(3)
O4A 0.041(3) 0.042(3) 0.0079(19) -0.0014(19) 0.0008(19) 0.012(2)
O5A 0.031(2) 0.040(3) 0.0095(19) 0.0012(19) 0.0055(17) 0.006(2)
O6A 0.035(3) 0.056(4) 0.038(3) -0.024(3) 0.008(2) -0.013(3)
O7A 0.040(3) 0.042(4) 0.047(3) -0.017(3) 0.017(3) -0.014(3)
O8A 0.037(3) 0.037(3) 0.0048(18) 0.0004(18) 0.0022(18) 0.004(2)
C18A 0.032(3) 0.038(4) 0.012(3) 0.001(2) 0.004(2) -0.005(3)
C19A 0.029(3) 0.032(3) 0.014(3) -0.005(3) 0.001(2) -0.003(3)
C20A 0.028(3) 0.032(3) 0.004(2) -0.005(2) -0.001(2) -0.001(3)
C21A 0.027(3) 0.032(3) 0.008(2) -0.003(2) 0.004(2) 0.003(3)
C22A 0.027(3) 0.031(4) 0.021(3) -0.002(3) 0.008(3) -0.003(3)
C23A 0.024(3) 0.036(4) 0.019(3) -0.003(3) -0.001(2) -0.004(3)
O1B 0.039(3) 0.040(3) 0.024(2) 0.000(2) 0.001(2) -0.014(2)
N1B 0.034(3) 0.033(3) 0.022(3) 0.003(2) 0.003(2) -0.009(3)
C1B 0.041(4) 0.040(4) 0.049(5) -0.003(4) 0.001(4) 0.004(3)
C2B 0.047(5) 0.040(5) 0.075(7) 0.010(4) -0.006(4) -0.004(4)
C3B 0.043(4) 0.054(4) 0.029(4) -0.008(3) 0.004(3) -0.009(4)
C4B 0.042(4) 0.063(5) 0.025(4) 0.005(4) -0.012(3) 0.002(4)
C5B 0.042(4) 0.047(4) 0.024(3) 0.002(3) 0.000(3) 0.012(3)
C6B 0.037(4) 0.045(4) 0.018(3) 0.002(3) 0.001(3) -0.002(3)
C7B 0.046(4) 0.041(4) 0.019(3) 0.007(3) 0.001(3) -0.010(3)
C8B 0.036(4) 0.041(4) 0.022(3) 0.007(3) -0.009(3) -0.012(3)
C9B 0.068(6) 0.040(4) 0.025(4) 0.002(3) 0.006(3) -0.009(4)
C10B 0.059(5) 0.057(5) 0.025(4) -0.005(3) -0.012(3) -0.006(4)
C11B 0.048(5) 0.054(4) 0.045(5) -0.012(4) -0.009(4) 0.007(4)
C12B 0.044(5) 0.052(5) 0.047(5) -0.002(4) -0.015(3) 0.003(4)
C13B 0.043(5) 0.044(4) 0.029(4) 0.010(3) -0.006(3) -0.009(3)
C14B 0.043(4) 0.040(4) 0.019(3) 0.002(3) 0.001(3) -0.011(3)
C15B 0.038(4) 0.039(4) 0.026(3) -0.001(3) 0.006(3) -0.004(3)
C16B 0.043(4) 0.061(6) 0.021(3) 0.003(4) 0.014(3) -0.015(4)
C17B 0.056(5) 0.040(5) 0.034(4) -0.004(4) -0.010(4) 0.006(4)
O2B 0.032(3) 0.051(4) 0.018(2) -0.003(2) 0.0028(19) 0.000(3)
O3B 0.045(3) 0.048(3) 0.023(3) -0.006(2) 0.007(2) 0.007(3)
O4B 0.042(3) 0.041(3) 0.0077(19) -0.0023(19) -0.0013(19) -0.009(2)
O5B 0.027(2) 0.039(3) 0.014(2) 0.005(2) 0.0040(18) -0.003(2)
O6B 0.038(3) 0.061(4) 0.041(3) 0.027(3) 0.014(3) 0.015(3)
O7B 0.037(3) 0.051(4) 0.033(3) 0.012(3) 0.011(2) 0.010(3)
O8B 0.038(3) 0.037(3) 0.0043(18) -0.0018(18) -0.0006(18) -0.008(2)
C18B 0.032(3) 0.027(4) 0.015(3) 0.005(2) 0.003(2) -0.001(3)
C19B 0.029(3) 0.031(3) 0.010(3) 0.003(2) 0.004(2) -0.007(3)
C20B 0.026(3) 0.029(3) 0.012(3) 0.000(2) 0.001(2) -0.004(3)
C21B 0.025(3) 0.036(4) 0.011(3) 0.002(2) 0.003(2) 0.004(3)
C22B 0.028(3) 0.040(4) 0.013(3) 0.000(3) 0.003(2) -0.001(3)
C23B 0.023(3) 0.040(4) 0.017(3) -0.001(3) -0.001(2) 0.000(3)

loop_
_atom_type_symbol
_atom_type_description
_atom_type_scat_dispersion_real
_atom_type_scat_dispersion_imag
_atom_type_scat_source
C C 0.0033 0.0016 'International Tables Vol C Tables 4.2.6.8 and 6.1.1.4'
H H 0.0000 0.0000 'International Tables Vol C Tables 4.2.6.8 and 6.1.1.4'
N N 0.0061 0.0033 'International Tables Vol C Tables 4.2.6.8 and 6.1.1.4'
O O 0.0106 0.0060 'International Tables Vol C Tables 4.2.6.8 and 6.1.1.4'

loop_
_geom_angle_atom_site_label_1
_geom_angle_atom_site_label_2
_geom_angle_atom_site_label_3
_geom_angle
_geom_angle_site_symmetry_1
_geom_angle_site_symmetry_3
_geom_angle_publ_flag
C14A O1A C7A 111.0(5) . . ?
C16A N1A C17A 110.9(6) . . ?
C16A N1A C15A 111.2(6) . . ?
C17A N1A C15A 110.3(6) . . ?
C16A N1A H1A 108.1 . . ?
C17A N1A H1A 108.1 . . ?
C15A N1A H1A 108.1 . . ?
C6A C1A C2A 119.8(7) . . ?
C6A C1A H1AA 120.1 . . ?
C2A C1A H1AA 120.1 . . ?
C3A C2A C1A 120.8(8) . . ?
C3A C2A H2AA 119.6 . . ?
C1A C2A H2AA 119.6 . . ?
C4A C3A C2A 118.2(7) . . ?
C4A C3A H3AA 120.9 . . ?
C2A C3A H3AA 120.9 . . ?
C5A C4A C3A 120.4(7) . . ?
C5A C4A H4AA 119.8 . . ?
C3A C4A H4AA 119.8 . . ?
C4A C5A C6A 122.6(7) . . ?
C4A C5A H5AA 118.7 . . ?
C6A C5A H5AA 118.7 . . ?
C1A C6A C5A 117.6(7) . . ?
C1A C6A C7A 122.7(6) . . ?
C5A C6A C7A 119.5(6) . . ?
O1A C7A C6A 108.1(6) . . ?
O1A C7A C8A 111.8(5) . . ?
C6A C7A C8A 111.5(6) . . ?
O1A C7A H7AA 108.5 . . ?
C6A C7A H7AA 108.5 . . ?
C8A C7A H7AA 108.5 . . ?
C13A C8A C9A 119.6(8) . . ?
C13A C8A C7A 119.0(6) . . ?
C9A C8A C7A 121.2(7) . . ?
C8A C9A C10A 119.0(8) . . ?
C8A C9A H9AA 120.5 . . ?
C10A C9A H9AA 120.5 . . ?
C9A C10A C11A 121.7(8) . . ?
C9A C10A H10A 119.2 . . ?
C11A C10A H10A 119.2 . . ?
C12A C11A C10A 117.6(9) . . ?
C12A C11A H11A 121.2 . . ?
C10A C11A H11A 121.2 . . ?
C11A C12A C13A 122.0(10) . . ?
C11A C12A H12A 119.0 . . ?
C13A C12A H12A 119.0 . . ?
C8A C13A C12A 120.0(7) . . ?
C8A C13A H13A 120.0 . . ?
C12A C13A H13A 120.0 . . ?
O1A C14A C15A 108.9(6) . . ?
O1A C14A H14A 109.9 . . ?
C15A C14A H14A 109.9 . . ?
O1A C14A H14B 109.9 . . ?
C15A C14A H14B 109.9 . . ?
H14A C14A H14B 108.3 . . ?
N1A C15A C14A 113.9(6) . . ?
N1A C15A H15A 108.8 . . ?
C14A C15A H15A 108.8 . . ?
N1A C15A H15B 108.8 . . ?
C14A C15A H15B 108.8 . . ?
H15A C15A H15B 107.7 . . ?
N1A C16A H16A 109.5 . . ?
N1A C16A H16B 109.5 . . ?
H16A C16A H16B 109.5 . . ?
N1A C16A H16C 109.5 . . ?
H16A C16A H16C 109.5 . . ?
H16B C16A H16C 109.5 . . ?
N1A C17A H17A 109.5 . . ?
N1A C17A H17B 109.5 . . ?
H17A C17A H17B 109.5 . . ?
N1A C17A H17C 109.5 . . ?
H17A C17A H17C 109.5 . . ?
H17B C17A H17C 109.5 . . ?
C18A O2A H2A 109.5 . . ?
C23A O7A H7A 109.5 . . ?
C20A O8A H8A 109.5 . . ?
O3A C18A O2A 120.0(6) . . ?
O3A C18A C19A 122.0(6) . . ?
O2A C18A C19A 118.0(6) . . ?
C18A C19A C20A 113.8(6) . . ?
C18A C19A H19A 108.8 . . ?
C20A C19A H19A 108.8 . . ?
C18A C19A H19B 108.8 . . ?
C20A C19A H19B 108.8 . . ?
H19A C19A H19B 107.7 . . ?
O8A C20A C22A 110.7(5) . . ?
O8A C20A C21A 107.7(5) . . ?
C22A C20A C21A 111.8(5) . . ?
O8A C20A C19A 110.4(5) . . ?
C22A C20A C19A 106.5(5) . . ?
C21A C20A C19A 109.7(5) . . ?
O5A C21A O4A 125.6(5) . . ?
O5A C21A C20A 117.4(5) . . ?
O4A C21A C20A 117.0(5) . . ?
C23A C22A C20A 113.7(5) . . ?
C23A C22A H22A 108.8 . . ?
C20A C22A H22A 108.8 . . ?
C23A C22A H22B 108.8 . . ?
C20A C22A H22B 108.8 . . ?
H22A C22A H22B 107.7 . . ?
O6A C23A O7A 122.9(7) . . ?
O6A C23A C22A 125.8(6) . . ?
O7A C23A C22A 111.3(6) . . ?
C14B O1B C7B 112.7(6) . . ?
C16B N1B C17B 109.9(6) . . ?
C16B N1B C15B 111.7(6) . . ?
C17B N1B C15B 110.8(6) . . ?
C16B N1B H1B 108.1 . . ?
C17B N1B H1B 108.1 . . ?
C15B N1B H1B 108.1 . . ?
C6B C1B C2B 121.7(8) . . ?
C6B C1B H1BB 119.1 . . ?
C2B C1B H1BB 119.1 . . ?
C3B C2B C1B 119.7(9) . . ?
C3B C2B H2BB 120.2 . . ?
C1B C2B H2BB 120.2 . . ?
C2B C3B C4B 118.6(8) . . ?
C2B C3B H3BB 120.7 . . ?
C4B C3B H3BB 120.7 . . ?
C5B C4B C3B 121.0(8) . . ?
C5B C4B H4BB 119.5 . . ?
C3B C4B H4BB 119.5 . . ?
C4B C5B C6B 120.1(8) . . ?
C4B C5B H5BB 119.9 . . ?
C6B C5B H5BB 119.9 . . ?
C1B C6B C5B 118.6(8) . . ?
C1B C6B C7B 123.4(7) . . ?
C5B C6B C7B 117.9(7) . . ?
O1B C7B C6B 108.6(6) . . ?
O1B C7B C8B 109.8(6) . . ?
C6B C7B C8B 112.6(6) . . ?
O1B C7B H7BB 108.6 . . ?
C6B C7B H7BB 108.6 . . ?
C8B C7B H7BB 108.6 . . ?
C13B C8B C9B 120.8(8) . . ?
C13B C8B C7B 121.9(7) . . ?
C9B C8B C7B 117.3(7) . . ?
C10B C9B C8B 119.1(8) . . ?
C10B C9B H9BB 120.5 . . ?
C8B C9B H9BB 120.5 . . ?
C9B C10B C11B 121.1(9) . . ?
C9B C10B H10B 119.5 . . ?
C11B C10B H10B 119.5 . . ?
C12B C11B C10B 118.7(9) . . ?
C12B C11B H11B 120.6 . . ?
C10B C11B H11B 120.6 . . ?
C11B C12B C13B 122.0(9) . . ?
C11B C12B H12B 119.0 . . ?
C13B C12B H12B 119.0 . . ?
C8B C13B C12B 118.3(8) . . ?
C8B C13B H13B 120.8 . . ?
C12B C13B H13B 120.8 . . ?
O1B C14B C15B 108.3(6) . . ?
O1B C14B H14C 110.0 . . ?
C15B C14B H14C 110.0 . . ?
O1B C14B H14D 110.0 . . ?
C15B C14B H14D 110.0 . . ?
H14C C14B H14D 108.4 . . ?
N1B C15B C14B 113.2(7) . . ?
N1B C15B H15C 108.9 . . ?
C14B C15B H15C 108.9 . . ?
N1B C15B H15D 108.9 . . ?
C14B C15B H15D 108.9 . . ?
H15C C15B H15D 107.8 . . ?
N1B C16B H16D 109.5 . . ?
N1B C16B H16E 109.5 . . ?
H16D C16B H16E 109.5 . . ?
N1B C16B H16F 109.5 . . ?
H16D C16B H16F 109.5 . . ?
H16E C16B H16F 109.5 . . ?
N1B C17B H17D 109.5 . . ?
N1B C17B H17E 109.5 . . ?
H17D C17B H17E 109.5 . . ?
N1B C17B H17F 109.5 . . ?
H17D C17B H17F 109.5 . . ?
H17E C17B H17F 109.5 . . ?
C18B O2B H2B 109.5 . . ?
C23B O7B H7B 109.5 . . ?
C20B O8B H8B 109.5 . . ?
O3B C18B O2B 120.2(7) . . ?
O3B C18B C19B 122.1(6) . . ?
O2B C18B C19B 117.6(6) . . ?
C18B C19B C20B 112.8(5) . . ?
C18B C19B H19C 109.0 . . ?
C20B C19B H19C 109.0 . . ?
C18B C19B H19D 109.0 . . ?
C20B C19B H19D 109.0 . . ?
H19C C19B H19D 107.8 . . ?
O8B C20B C22B 111.7(6) . . ?
O8B C20B C21B 106.7(5) . . ?
C22B C20B C21B 111.5(5) . . ?
O8B C20B C19B 109.9(5) . . ?
C22B C20B C19B 106.2(5) . . ?
C21B C20B C19B 111.0(5) . . ?
O5B C21B O4B 126.4(6) . . ?
O5B C21B C20B 118.3(5) . . ?
O4B C21B C20B 115.3(6) . . ?
C23B C22B C20B 114.9(6) . . ?
C23B C22B H22C 108.5 . . ?
C20B C22B H22C 108.5 . . ?
C23B C22B H22D 108.5 . . ?
C20B C22B H22D 108.5 . . ?
H22C C22B H22D 107.5 . . ?
O6B C23B O7B 123.6(7) . . ?
O6B C23B C22B 124.7(6) . . ?
O7B C23B C22B 111.6(6) . . ?

loop_
_geom_bond_atom_site_label_1
_geom_bond_atom_site_label_2
_geom_bond_distance
_geom_bond_site_symmetry_2
_geom_bond_publ_flag
O1A C14A 1.420(8) . ?
O1A C7A 1.432(8) . ?
N1A C16A 1.485(9) . ?
N1A C17A 1.493(9) . ?
N1A C15A 1.497(8) . ?
N1A H1A 1.0000 . ?
C1A C6A 1.361(10) . ?
C1A C2A 1.401(11) . ?
C1A H1AA 0.9500 . ?
C2A C3A 1.391(11) . ?
C2A H2AA 0.9500 . ?
C3A C4A 1.362(11) . ?
C3A H3AA 0.9500 . ?
C4A C5A 1.354(10) . ?
C4A H4AA 0.9500 . ?
C5A C6A 1.397(9) . ?
C5A H5AA 0.9500 . ?
C6A C7A 1.521(10) . ?
C7A C8A 1.548(10) . ?
C7A H7AA 1.0000 . ?
C8A C13A 1.375(11) . ?
C8A C9A 1.387(10) . ?
C9A C10A 1.392(12) . ?
C9A H9AA 0.9500 . ?
C10A C11A 1.396(14) . ?
C10A H10A 0.9500 . ?
C11A C12A 1.360(12) . ?
C11A H11A 0.9500 . ?
C12A C13A 1.389(12) . ?
C12A H12A 0.9500 . ?
C13A H13A 0.9500 . ?
C14A C15A 1.517(9) . ?
C14A H14A 0.9900 . ?
C14A H14B 0.9900 . ?
C15A H15A 0.9900 . ?
C15A H15B 0.9900 . ?
C16A H16A 0.9800 . ?
C16A H16B 0.9800 . ?
C16A H16C 0.9800 . ?
C17A H17A 0.9800 . ?
C17A H17B 0.9800 . ?
C17A H17C 0.9800 . ?
O2A C18A 1.318(8) . ?
O2A H2A 0.8400 . ?
O3A C18A 1.218(7) . ?
O4A C21A 1.246(8) . ?
O5A C21A 1.242(8) . ?
O6A C23A 1.203(8) . ?
O7A C23A 1.320(8) . ?
O7A H7A 0.8400 . ?
O8A C20A 1.410(8) . ?
O8A H8A 0.8400 . ?
C18A C19A 1.512(9) . ?
C19A C20A 1.561(8) . ?
C19A H19A 0.9900 . ?
C19A H19B 0.9900 . ?
C20A C22A 1.533(8) . ?
C20A C21A 1.545(7) . ?
C22A C23A 1.511(9) . ?
C22A H22A 0.9900 . ?
C22A H22B 0.9900 . ?
O1B C14B 1.422(8) . ?
O1B C7B 1.449(9) . ?
N1B C16B 1.490(9) . ?
N1B C17B 1.496(10) . ?
N1B C15B 1.503(9) . ?
N1B H1B 1.0000 . ?
C1B C6B 1.354(11) . ?
C1B C2B 1.401(12) . ?
C1B H1BB 0.9500 . ?
C2B C3B 1.379(12) . ?
C2B H2BB 0.9500 . ?
C3B C4B 1.404(12) . ?
C3B H3BB 0.9500 . ?
C4B C5B 1.364(11) . ?
C4B H4BB 0.9500 . ?
C5B C6B 1.411(10) . ?
C5B H5BB 0.9500 . ?
C6B C7B 1.531(10) . ?
C7B C8B 1.538(10) . ?
C7B H7BB 1.0000 . ?
C8B C13B 1.397(11) . ?
C8B C9B 1.398(10) . ?
C9B C10B 1.388(12) . ?
C9B H9BB 0.9500 . ?
C10B C11B 1.400(13) . ?
C10B H10B 0.9500 . ?
C11B C12B 1.372(13) . ?
C11B H11B 0.9500 . ?
C12B C13B 1.400(12) . ?
C12B H12B 0.9500 . ?
C13B H13B 0.9500 . ?
C14B C15B 1.523(10) . ?
C14B H14C 0.9900 . ?
C14B H14D 0.9900 . ?
C15B H15C 0.9900 . ?
C15B H15D 0.9900 . ?
C16B H16D 0.9800 . ?
C16B H16E 0.9800 . ?
C16B H16F 0.9800 . ?
C17B H17D 0.9800 . ?
C17B H17E 0.9800 . ?
C17B H17F 0.9800 . ?
O2B C18B 1.325(8) . ?
O2B H2B 0.8400 . ?
O3B C18B 1.194(8) . ?
O4B C21B 1.242(8) . ?
O5B C21B 1.238(8) . ?
O6B C23B 1.204(8) . ?
O7B C23B 1.317(8) . ?
O7B H7B 0.8400 . ?
O8B C20B 1.420(7) . ?
O8B H8B 0.8400 . ?
C18B C19B 1.511(9) . ?
C19B C20B 1.558(9) . ?
C19B H19C 0.9900 . ?
C19B H19D 0.9900 . ?
C20B C22B 1.518(9) . ?
C20B C21B 1.547(8) . ?
C22B C23B 1.504(9) . ?
C22B H22C 0.9900 . ?
C22B H22D 0.9900 . ?

loop_
_geom_hbond_atom_site_label_D
_geom_hbond_atom_site_label_H
_geom_hbond_atom_site_label_A
_geom_hbond_distance_DH
_geom_hbond_distance_HA
_geom_hbond_distance_DA
_geom_hbond_angle_DHA
_geom_hbond_site_symmetry_A
_geom_hbond_publ_flag
N1A H1A O5A 1.00 1.97 2.842(9) 143.9 . yes
N1A H1A O8A 1.00 2.07 2.876(9) 135.8 . yes
C7A H7AA O3B 1.00 2.45 3.400(9) 157.6 2_676 yes
C14A H14A O8A 0.99 2.63 3.116(9) 110.5 . yes
C14A H14B O3B 0.99 2.53 3.432(9) 150.9 2_676 yes
C15A H15B O7A 0.99 2.44 3.386(9) 159.4 2_666 yes
C16A H16A O2B 0.98 2.57 3.485(10) 154.9 2_675 yes
C16A H16C O1A 0.98 2.56 3.110(10) 115.3 . yes
C17A H17B O6A 0.98 2.64 3.210(12) 117.5 . yes
C17A H17C O3A 0.98 2.56 3.441(12) 149.1 1_545 yes
O2A H2A O5B 0.84 1.83 2.604(7) 152.3 2_676 yes
O7A H7A O4B 0.84 1.78 2.592(8) 163.3 1_545 yes
O8A H8A O4B 0.84 1.84 2.667(6) 170.6 2_676 yes
C22A H22B O6B 0.99 2.43 3.423(10) 179.0 . yes
N1B H1B O5B 1.00 1.97 2.841(9) 144.3 . yes
N1B H1B O8B 1.00 2.10 2.888(8) 134.4 . yes
C14B H14D O3A 0.99 2.42 3.357(9) 157.7 2_675 yes
C15B H15D O7B 0.99 2.57 3.537(10) 166.8 2_675 yes
C16B H16F O1B 0.98 2.61 3.134(10) 113.9 . yes
C17B H17E O6B 0.98 2.65 3.261(12) 120.4 . yes
C17B H17F O3B 0.98 2.54 3.431(12) 150.4 1_545 yes
O2B H2B O5A 0.84 1.88 2.568(7) 138.1 2_675 yes
O7B H7B O4A 0.84 1.77 2.570(8) 158.8 . yes
O8B H8B O4A 0.84 1.81 2.647(6) 173.5 2_675 yes
C22B H22D O6A 0.99 2.47 3.464(10) 177.5 1_565 yes

loop_
_geom_torsion_atom_site_label_1
_geom_torsion_atom_site_label_2
_geom_torsion_atom_site_label_3
_geom_torsion_atom_site_label_4
_geom_torsion
_geom_torsion_site_symmetry_1
_geom_torsion_site_symmetry_2
_geom_torsion_site_symmetry_3
_geom_torsion_site_symmetry_4
_geom_torsion_publ_flag
C6A C1A C2A C3A 7.8(18) . . . . ?
C1A C2A C3A C4A -7.6(16) . . . . ?
C2A C3A C4A C5A 4.1(13) . . . . ?
C3A C4A C5A C6A -0.8(12) . . . . ?
C2A C1A C6A C5A -4.2(15) . . . . ?
C2A C1A C6A C7A 171.2(10) . . . . ?
C4A C5A C6A C1A 0.8(13) . . . . ?
C4A C5A C6A C7A -174.8(7) . . . . ?
C14A O1A C7A C6A 166.7(6) . . . . ?
C14A O1A C7A C8A -70.2(7) . . . . ?
C1A C6A C7A O1A 38.9(11) . . . . ?
C5A C6A C7A O1A -145.7(7) . . . . ?
C1A C6A C7A C8A -84.3(10) . . . . ?
C5A C6A C7A C8A 91.0(8) . . . . ?
O1A C7A C8A C13A 124.6(7) . . . . ?
C6A C7A C8A C13A -114.3(8) . . . . ?
O1A C7A C8A C9A -51.1(10) . . . . ?
C6A C7A C8A C9A 70.0(9) . . . . ?
C13A C8A C9A C10A 1.4(13) . . . . ?
C7A C8A C9A C10A 177.0(8) . . . . ?
C8A C9A C10A C11A -0.6(15) . . . . ?
C9A C10A C11A C12A 1.0(16) . . . . ?
C10A C11A C12A C13A -2.3(15) . . . . ?
C9A C8A C13A C12A -2.6(13) . . . . ?
C7A C8A C13A C12A -178.3(8) . . . . ?
C11A C12A C13A C8A 3.1(14) . . . . ?
C7A O1A C14A C15A -179.3(5) . . . . ?
C16A N1A C15A C14A 60.9(9) . . . . ?
C17A N1A C15A C14A -175.6(7) . . . . ?
O1A C14A C15A N1A -93.3(7) . . . . ?
O3A C18A C19A C20A 89.6(9) . . . . ?
O2A C18A C19A C20A -91.1(8) . . . . ?
C18A C19A C20A O8A 63.3(7) . . . . ?
C18A C19A C20A C22A -176.4(5) . . . . ?
C18A C19A C20A C21A -55.3(7) . . . . ?
O8A C20A C21A O5A -6.2(8) . . . . ?
C22A C20A C21A O5A -128.1(7) . . . . ?
C19A C20A C21A O5A 114.0(7) . . . . ?
O8A C20A C21A O4A 173.3(6) . . . . ?
C22A C20A C21A O4A 51.4(9) . . . . ?
C19A C20A C21A O4A -66.5(8) . . . . ?
O8A C20A C22A C23A -63.0(7) . . . . ?
C21A C20A C22A C23A 57.1(8) . . . . ?
C19A C20A C22A C23A 176.9(6) . . . . ?
C20A C22A C23A O6A -24.1(11) . . . . ?
C20A C22A C23A O7A 156.6(6) . . . . ?
C6B C1B C2B C3B -0.4(15) . . . . ?
C1B C2B C3B C4B -2.7(15) . . . . ?
C2B C3B C4B C5B 1.8(14) . . . . ?
C3B C4B C5B C6B 2.2(13) . . . . ?
C2B C1B C6B C5B 4.4(14) . . . . ?
C2B C1B C6B C7B 179.6(8) . . . . ?
C4B C5B C6B C1B -5.3(12) . . . . ?
C4B C5B C6B C7B 179.3(7) . . . . ?
C14B O1B C7B C6B 163.7(6) . . . . ?
C14B O1B C7B C8B -72.8(7) . . . . ?
C1B C6B C7B O1B 2.0(10) . . . . ?
C5B C6B C7B O1B 177.2(6) . . . . ?
C1B C6B C7B C8B -119.7(9) . . . . ?
C5B C6B C7B C8B 55.5(9) . . . . ?
O1B C7B C8B C13B 102.0(8) . . . . ?
C6B C7B C8B C13B -136.9(7) . . . . ?
O1B C7B C8B C9B -76.9(9) . . . . ?
C6B C7B C8B C9B 44.2(9) . . . . ?
C13B C8B C9B C10B -1.1(13) . . . . ?
C7B C8B C9B C10B 177.8(8) . . . . ?
C8B C9B C10B C11B -0.4(14) . . . . ?
C9B C10B C11B C12B 1.0(14) . . . . ?
C10B C11B C12B C13B 0.0(14) . . . . ?
C9B C8B C13B C12B 2.1(12) . . . . ?
C7B C8B C13B C12B -176.8(7) . . . . ?
C11B C12B C13B C8B -1.5(13) . . . . ?
C7B O1B C14B C15B 177.0(6) . . . . ?
C16B N1B C15B C14B 59.5(9) . . . . ?
C17B N1B C15B C14B -177.6(7) . . . . ?
O1B C14B C15B N1B -95.5(8) . . . . ?
O3B C18B C19B C20B 93.4(8) . . . . ?
O2B C18B C19B C20B -89.2(7) . . . . ?
C18B C19B C20B O8B 59.0(7) . . . . ?
C18B C19B C20B C22B 179.9(5) . . . . ?
C18B C19B C20B C21B -58.7(7) . . . . ?
O8B C20B C21B O5B -5.9(8) . . . . ?
C22B C20B C21B O5B -128.1(7) . . . . ?
C19B C20B C21B O5B 113.8(7) . . . . ?
O8B C20B C21B O4B 174.4(6) . . . . ?
C22B C20B C21B O4B 52.2(8) . . . . ?
C19B C20B C21B O4B -66.0(8) . . . . ?
O8B C20B C22B C23B -64.2(7) . . . . ?
C21B C20B C22B C23B 55.1(8) . . . . ?
C19B C20B C22B C23B 176.1(5) . . . . ?
C20B C22B C23B O6B -21.1(10) . . . . ?
C20B C22B C23B O7B 157.0(6) . . . . ?
